data_7248103
loop_
_publ_author_name
'Zaguzin, Alexander S.'
'Zaitsev, Artem V.'
'Korobeynikov, Nikita A.'
'Novikov, Alexander S.'
'Usoltsev, Andrey N.'
'Fedin, Vladimir P.'
'Adonin, Sergey A.'

_publ_section_title
;
 4,5-Diiodo-1-H-imidazole-derived linker ligand and Cu(i) and Co(ii)
 coordination polymers based thereupon
;
_journal_issue 11
_journal_name_full CrystEngComm
_journal_page_first 1607
_journal_page_last 1612
_journal_paper_doi 10.1039/D4CE00072B
_journal_volume 26
_journal_year 2024
_chemical_formula_moiety 'C10 H10 Cu2 I6 N4'
_chemical_formula_sum 'C10 H10 Cu2 I6 N4'
_chemical_formula_weight 1074.70
_space_group_crystal_system monoclinic
_space_group_IT_number 14
_space_group_name_Hall '-P 2yn'
_space_group_name_H-M_alt 'P 1 21/n 1'
_atom_sites_solution_hydrogens geom
_atom_sites_solution_primary dual
_audit_creation_date 2023-12-01
_audit_creation_method
;
Olex2 1.5
(compiled 2023.08.24 svn.re1ec1418 for OlexSys, GUI svn.r6817)
;
_audit_update_record
;
2023-12-10 deposited with the CCDC.	2024-02-07 downloaded from the CCDC.
;
_cell_angle_alpha 90
_cell_angle_beta 103.359(2)
_cell_angle_gamma 90
_cell_formula_units_Z 4
_cell_length_a 11.0164(5)
_cell_length_b 15.4161(6)
_cell_length_c 12.9223(5)
_cell_measurement_reflns_used 9834
_cell_measurement_temperature 150.00
_cell_measurement_theta_max 29.58
_cell_measurement_theta_min 2.77
_cell_volume 2135.21(15)
_computing_molecular_graphics 'Olex2 1.5 (Dolomanov et al., 2009)'
_computing_publication_material 'Olex2 1.5 (Dolomanov et al., 2009)'
_computing_structure_refinement 'SHELXL 2017/1 (Sheldrick, 2015)'
_computing_structure_solution 'SHELXT 2014/5 (Sheldrick, 2014)'
_diffrn_ambient_temperature 150.00
_diffrn_detector PIXEL
_diffrn_detector_area_resol_mean 7.41
_diffrn_detector_type 'Bruker PHOTON III area detector'
_diffrn_measured_fraction_theta_full 0.994
_diffrn_measured_fraction_theta_max 0.995
_diffrn_measurement_device 'three-circle diffractometer'
_diffrn_measurement_device_type 'Bruker D8 Venture diffractometer'
_diffrn_measurement_method 'phi and omega scans'
_diffrn_radiation_monochromator 'Incoatec HELIOS multilayer mirrors'
_diffrn_radiation_type MoK\a
_diffrn_radiation_wavelength 0.71073
_diffrn_reflns_av_R_equivalents 0.0335
_diffrn_reflns_av_unetI/netI 0.0209
_diffrn_reflns_Laue_measured_fraction_full 0.994
_diffrn_reflns_Laue_measured_fraction_max 0.995
_diffrn_reflns_limit_h_max 15
_diffrn_reflns_limit_h_min -15
_diffrn_reflns_limit_k_max 21
_diffrn_reflns_limit_k_min -19
_diffrn_reflns_limit_l_max 17
_diffrn_reflns_limit_l_min -17
_diffrn_reflns_number 40970
_diffrn_reflns_point_group_measured_fraction_full 0.994
_diffrn_reflns_point_group_measured_fraction_max 0.995
_diffrn_reflns_theta_full 25.242
_diffrn_reflns_theta_max 29.592
_diffrn_reflns_theta_min 2.090
_diffrn_source 'Incoatec IuS3.0 microfocus X-ray tube'
_diffrn_source_current 1.4
_diffrn_source_power 0.07
_diffrn_source_voltage 50.0
_exptl_absorpt_coefficient_mu 10.667
_exptl_absorpt_correction_T_max 0.7459
_exptl_absorpt_correction_T_min 0.4771
_exptl_absorpt_correction_type multi-scan
_exptl_absorpt_process_details
;
SADABS-2016/2 (Bruker,2016/2) was used for absorption correction.
wR2(int) was 0.1294 before and 0.0521 after correction.
The Ratio of minimum to maximum transmission is 0.6396.
The \l/2 correction factor is Not present.
;
_exptl_crystal_colour colourless
_exptl_crystal_colour_primary colourless
_exptl_crystal_density_diffrn 3.343
_exptl_crystal_description prism
_exptl_crystal_F_000 1896
_exptl_crystal_size_max 0.18
_exptl_crystal_size_mid 0.11
_exptl_crystal_size_min 0.06
_refine_diff_density_max 1.035
_refine_diff_density_min -0.915
_refine_diff_density_rms 0.120
_refine_ls_extinction_method none
_refine_ls_goodness_of_fit_ref 1.050
_refine_ls_hydrogen_treatment constr
_refine_ls_matrix_type full
_refine_ls_number_parameters 199
_refine_ls_number_reflns 5975
_refine_ls_number_restraints 0
_refine_ls_restrained_S_all 1.050
_refine_ls_R_factor_all 0.0221
_refine_ls_R_factor_gt 0.0195
_refine_ls_shift/su_max 0.003
_refine_ls_shift/su_mean 0.000
_refine_ls_structure_factor_coef Fsqd
_refine_ls_weighting_details 'w=1/[\s^2^(Fo^2^)+(0.0160P)^2^+3.5104P] where P=(Fo^2^+2Fc^2^)/3'
_refine_ls_weighting_scheme calc
_refine_ls_wR_factor_gt 0.0435
_refine_ls_wR_factor_ref 0.0447
_reflns_Friedel_coverage 0.000
_reflns_number_gt 5500
_reflns_number_total 5975
_reflns_threshold_expression 'I > 2\s(I)'
_cod_data_source_file d4ce00072b2.cif
_cod_data_source_block 3
_cod_depositor_comments 'Adding full bibliography for 7248102--7248104.cif.'
_cod_database_code 7248103
_shelx_shelxl_version_number 2017/1
_shelx_space_group_comment
;
The symmetry employed for this shelxl refinement is uniquely defined
by the following loop, which should always be used as a source of
symmetry information in preference to the above space-group names.
They are only intended as comments.
;
_shelx_estimated_absorpt_t_max 0.567
_shelx_estimated_absorpt_t_min 0.250
_olex2_refinement_description
;
1. Fixed Uiso
 At 1.2 times of:
  All C(H) groups, All C(H,H) groups
2.a Secondary CH2 refined with riding coordinates:
 C4(H4A,H4B), C5(H5A,H5B), C6(H6A,H6B), C7(H7A,H7B)
2.b Aromatic/amide H refined with riding coordinates:
 C3(H3), C10(H10)
;
_olex2_submission_special_instructions 'No special instructions were received'

loop_
_space_group_symop_operation_xyz
'x, y, z'
'-x+1/2, y+1/2, -z+1/2'
'-x, -y, -z'
'x-1/2, -y-1/2, z-1/2'

loop_
_atom_site_label
_atom_site_type_symbol
_atom_site_fract_x
_atom_site_fract_y
_atom_site_fract_z
_atom_site_U_iso_or_equiv
_atom_site_adp_type
_atom_site_occupancy
_atom_site_site_symmetry_order
_atom_site_calc_flag
_atom_site_refinement_flags_posn
_atom_site_refinement_flags_adp
_atom_site_refinement_flags_occupancy
_atom_site_disorder_assembly
_atom_site_disorder_group
I1 I 0.09142(2) 0.38080(2) -0.05004(2) 0.03041(5) Uani 1 1 d . . . . .
I2 I 0.03484(2) 0.41658(2) 0.24231(2) 0.02943(5) Uani 1 1 d . . . . .
I3 I 0.67061(2) 0.47963(2) 0.80587(2) 0.03585(6) Uani 1 1 d . . . . .
I4 I 0.59586(2) 0.38405(2) 1.07007(2) 0.02764(5) Uani 1 1 d . . . . .
I5 I 0.19081(2) 0.10440(2) 0.86214(2) 0.02818(5) Uani 1 1 d . . . . .
I6 I 0.55062(2) 0.11175(2) 1.11045(2) 0.02591(5) Uani 1 1 d . . . . .
Cu1 Cu 0.34183(4) 0.22063(3) 0.97701(3) 0.03088(9) Uani 1 1 d . . . . .
Cu2 Cu 0.39726(4) 0.04122(3) 0.95433(3) 0.02926(8) Uani 1 1 d . . . . .
N1 N 0.2694(2) 0.26059(16) 0.09606(17) 0.0219(5) Uani 1 1 d . . . . .
N2 N 0.2360(2) 0.27894(15) 0.25678(17) 0.0205(4) Uani 1 1 d . . . . .
N3 N 0.4600(2) 0.34952(15) 0.73842(17) 0.0197(4) Uani 1 1 d . . . . .
N4 N 0.4200(2) 0.29453(15) 0.88589(17) 0.0200(4) Uani 1 1 d . . . . .
C1 C 0.1756(3) 0.31986(17) 0.0904(2) 0.0198(5) Uani 1 1 d . . . . .
C2 C 0.1535(2) 0.33236(17) 0.1892(2) 0.0191(5) Uani 1 1 d . . . . .
C3 C 0.3032(3) 0.23736(19) 0.1968(2) 0.0236(5) Uani 1 1 d . . . . .
H3 H 0.367009 0.196386 0.223881 0.028 Uiso 1 1 calc R U . . .
C4 C 0.2536(3) 0.26820(19) 0.3721(2) 0.0221(5) Uani 1 1 d . . . . .
H4A H 0.278886 0.207591 0.391192 0.026 Uiso 1 1 calc R U . . .
H4B H 0.172873 0.278378 0.391451 0.026 Uiso 1 1 calc R U . . .
C5 C 0.3505(3) 0.32887(19) 0.4364(2) 0.0233(5) Uani 1 1 d . . . . .
H5A H 0.322395 0.389810 0.424419 0.028 Uiso 1 1 calc R U . . .
H5B H 0.430571 0.322473 0.414810 0.028 Uiso 1 1 calc R U . . .
C6 C 0.3671(3) 0.30491(19) 0.5539(2) 0.0216(5) Uani 1 1 d . . . . .
H6A H 0.284961 0.306769 0.572745 0.026 Uiso 1 1 calc R U . . .
H6B H 0.399427 0.244915 0.565382 0.026 Uiso 1 1 calc R U . . .
C7 C 0.4559(3) 0.36595(19) 0.6257(2) 0.0249(6) Uani 1 1 d . . . . .
H7A H 0.540636 0.358767 0.613088 0.030 Uiso 1 1 calc R U . . .
H7B H 0.429276 0.426550 0.608085 0.030 Uiso 1 1 calc R U . . .
C8 C 0.5123(3) 0.35654(17) 0.9133(2) 0.0206(5) Uani 1 1 d . . . . .
C9 C 0.5380(3) 0.39092(17) 0.8235(2) 0.0207(5) Uani 1 1 d . . . . .
C10 C 0.3914(3) 0.29305(18) 0.7802(2) 0.0206(5) Uani 1 1 d . . . . .
H10 H 0.329600 0.256269 0.738887 0.025 Uiso 1 1 calc R U . . .

loop_
_atom_site_aniso_label
_atom_site_aniso_U_11
_atom_site_aniso_U_22
_atom_site_aniso_U_33
_atom_site_aniso_U_23
_atom_site_aniso_U_13
_atom_site_aniso_U_12
I1 0.03591(11) 0.03367(11) 0.01842(9) 0.00744(7) -0.00037(7) -0.00014(8)
I2 0.03399(11) 0.02887(10) 0.03006(10) 0.00410(7) 0.01688(8) 0.00786(7)
I3 0.03877(12) 0.03375(11) 0.03148(11) 0.00646(8) 0.00082(8) -0.01648(9)
I4 0.03663(11) 0.02622(10) 0.01661(8) -0.00303(6) -0.00095(7) -0.00044(7)
I5 0.02485(9) 0.03122(10) 0.02540(9) -0.00277(7) -0.00046(7) -0.00066(7)
I6 0.02497(9) 0.02371(9) 0.02875(10) -0.00233(7) 0.00560(7) -0.00077(7)
Cu1 0.0348(2) 0.0432(2) 0.01855(16) -0.00478(15) 0.01421(15) -0.00914(16)
Cu2 0.02626(18) 0.02990(19) 0.03064(19) 0.00085(15) 0.00456(15) 0.00280(14)
N1 0.0248(12) 0.0276(12) 0.0138(10) 0.0009(8) 0.0059(9) 0.0002(9)
N2 0.0221(11) 0.0275(12) 0.0123(9) 0.0011(8) 0.0048(8) 0.0011(9)
N3 0.0246(11) 0.0200(11) 0.0143(10) -0.0006(8) 0.0040(8) -0.0017(8)
N4 0.0236(11) 0.0224(11) 0.0149(10) -0.0005(8) 0.0065(8) 0.0000(9)
C1 0.0240(13) 0.0213(13) 0.0141(11) 0.0015(9) 0.0041(9) -0.0029(10)
C2 0.0209(12) 0.0208(12) 0.0162(11) 0.0006(9) 0.0057(9) -0.0002(9)
C3 0.0247(14) 0.0317(15) 0.0158(12) 0.0030(10) 0.0077(10) 0.0053(11)
C4 0.0262(14) 0.0307(14) 0.0108(11) 0.0025(10) 0.0073(10) -0.0007(11)
C5 0.0263(14) 0.0295(14) 0.0139(11) 0.0004(10) 0.0041(10) -0.0023(11)
C6 0.0223(13) 0.0284(14) 0.0145(11) 0.0016(10) 0.0053(10) 0.0010(10)
C7 0.0363(16) 0.0259(14) 0.0130(11) 0.0027(10) 0.0066(11) -0.0041(11)
C8 0.0259(13) 0.0203(12) 0.0144(11) -0.0030(9) 0.0022(10) -0.0006(10)
C9 0.0244(13) 0.0185(12) 0.0178(12) -0.0003(9) 0.0020(10) -0.0026(10)
C10 0.0235(13) 0.0233(13) 0.0153(11) -0.0024(9) 0.0048(10) -0.0021(10)

loop_
_atom_type_symbol
_atom_type_description
_atom_type_scat_dispersion_real
_atom_type_scat_dispersion_imag
_atom_type_scat_source
C C 0.0033 0.0016 'International Tables Vol C Tables 4.2.6.8 and 6.1.1.4'
H H 0.0000 0.0000 'International Tables Vol C Tables 4.2.6.8 and 6.1.1.4'
Cu Cu 0.3201 1.2651 'International Tables Vol C Tables 4.2.6.8 and 6.1.1.4'
I I -0.4742 1.8119 'International Tables Vol C Tables 4.2.6.8 and 6.1.1.4'
N N 0.0061 0.0033 'International Tables Vol C Tables 4.2.6.8 and 6.1.1.4'

loop_
_geom_angle_atom_site_label_1
_geom_angle_atom_site_label_2
_geom_angle_atom_site_label_3
_geom_angle
_geom_angle_site_symmetry_1
_geom_angle_site_symmetry_3
_geom_angle_publ_flag
Cu2 I5 Cu1 67.290(14) . . ?
Cu2 I6 Cu1 60.777(12) . . ?
Cu2 I6 Cu1 120.691(13) 3_657 . ?
Cu2 I6 Cu2 61.105(15) . 3_657 ?
I5 Cu1 I6 103.815(15) . . ?
I5 Cu1 Cu2 53.925(12) . . ?
Cu2 Cu1 I6 51.198(11) . . ?
N1 Cu1 I5 109.28(7) 1_556 . ?
N1 Cu1 I6 96.81(7) 1_556 . ?
N1 Cu1 Cu2 120.80(7) 1_556 . ?
N4 Cu1 I5 111.08(7) . . ?
N4 Cu1 I6 106.26(7) . . ?
N4 Cu1 Cu2 111.35(7) . . ?
N4 Cu1 N1 126.26(10) . 1_556 ?
I5 Cu2 I6 116.177(16) . 3_657 ?
I5 Cu2 I6 124.843(17) . . ?
I5 Cu2 Cu1 58.784(12) . . ?
I5 Cu2 Cu2 173.91(3) . 3_657 ?
I6 Cu2 I6 118.895(15) . 3_657 ?
I6 Cu2 Cu1 166.865(18) 3_657 . ?
I6 Cu2 Cu1 68.026(13) . . ?
I6 Cu2 Cu2 60.473(15) . 3_657 ?
I6 Cu2 Cu2 58.422(15) 3_657 3_657 ?
Cu2 Cu2 Cu1 127.14(2) 3_657 . ?
C1 N1 Cu1 126.80(18) . 1_554 ?
C3 N1 Cu1 127.4(2) . 1_554 ?
C3 N1 C1 105.8(2) . . ?
C2 N2 C4 128.6(2) . . ?
C3 N2 C2 106.7(2) . . ?
C3 N2 C4 124.6(2) . . ?
C9 N3 C7 125.3(2) . . ?
C10 N3 C7 128.2(2) . . ?
C10 N3 C9 106.4(2) . . ?
C8 N4 Cu1 130.06(18) . . ?
C10 N4 Cu1 124.83(19) . . ?
C10 N4 C8 105.1(2) . . ?
N1 C1 I1 122.07(18) . . ?
C2 C1 I1 128.1(2) . . ?
C2 C1 N1 109.8(2) . . ?
N2 C2 I2 122.64(18) . . ?
C1 C2 I2 131.3(2) . . ?
C1 C2 N2 105.9(2) . . ?
N1 C3 N2 111.7(2) . . ?
N1 C3 H3 124.1 . . ?
N2 C3 H3 124.1 . . ?
N2 C4 H4A 108.9 . . ?
N2 C4 H4B 108.9 . . ?
N2 C4 C5 113.5(2) . . ?
H4A C4 H4B 107.7 . . ?
C5 C4 H4A 108.9 . . ?
C5 C4 H4B 108.9 . . ?
C4 C5 H5A 110.2 . . ?
C4 C5 H5B 110.2 . . ?
C4 C5 C6 107.6(2) . . ?
H5A C5 H5B 108.5 . . ?
C6 C5 H5A 110.2 . . ?
C6 C5 H5B 110.2 . . ?
C5 C6 H6A 109.3 . . ?
C5 C6 H6B 109.3 . . ?
H6A C6 H6B 107.9 . . ?
C7 C6 C5 111.8(2) . . ?
C7 C6 H6A 109.3 . . ?
C7 C6 H6B 109.3 . . ?
N3 C7 C6 111.6(2) . . ?
N3 C7 H7A 109.3 . . ?
N3 C7 H7B 109.3 . . ?
C6 C7 H7A 109.3 . . ?
C6 C7 H7B 109.3 . . ?
H7A C7 H7B 108.0 . . ?
N4 C8 I4 121.89(19) . . ?
C9 C8 I4 128.4(2) . . ?
C9 C8 N4 109.6(2) . . ?
N3 C9 I3 123.15(19) . . ?
C8 C9 I3 130.3(2) . . ?
C8 C9 N3 106.5(2) . . ?
N3 C10 H10 123.8 . . ?
N4 C10 N3 112.3(2) . . ?
N4 C10 H10 123.8 . . ?

loop_
_geom_bond_atom_site_label_1
_geom_bond_atom_site_label_2
_geom_bond_distance
_geom_bond_site_symmetry_2
_geom_bond_publ_flag
I1 C1 2.064(3) . ?
I2 C2 2.069(3) . ?
I3 C9 2.052(3) . ?
I4 C8 2.066(3) . ?
I5 Cu1 2.6533(4) . ?
I5 Cu2 2.5076(4) . ?
I6 Cu1 3.0411(5) . ?
I6 Cu2 2.5557(4) . ?
I6 Cu2 2.6102(4) 3_657 ?
Cu1 Cu2 2.8620(6) . ?
Cu1 N1 1.988(2) 1_556 ?
Cu1 N4 1.973(2) . ?
Cu2 Cu2 2.6264(8) 3_657 ?
N1 C1 1.368(4) . ?
N1 C3 1.318(3) . ?
N2 C2 1.378(3) . ?
N2 C3 1.351(3) . ?
N2 C4 1.467(3) . ?
N3 C7 1.469(3) . ?
N3 C9 1.385(3) . ?
N3 C10 1.345(3) . ?
N4 C8 1.381(3) . ?
N4 C10 1.329(3) . ?
C1 C2 1.367(4) . ?
C3 H3 0.9500 . ?
C4 H4A 0.9900 . ?
C4 H4B 0.9900 . ?
C4 C5 1.515(4) . ?
C5 H5A 0.9900 . ?
C5 H5B 0.9900 . ?
C5 C6 1.532(4) . ?
C6 H6A 0.9900 . ?
C6 H6B 0.9900 . ?
C6 C7 1.512(4) . ?
C7 H7A 0.9900 . ?
C7 H7B 0.9900 . ?
C8 C9 1.364(4) . ?
C10 H10 0.9500 . ?

loop_
_geom_torsion_atom_site_label_1
_geom_torsion_atom_site_label_2
_geom_torsion_atom_site_label_3
_geom_torsion_atom_site_label_4
_geom_torsion
_geom_torsion_site_symmetry_1
_geom_torsion_site_symmetry_2
_geom_torsion_site_symmetry_3
_geom_torsion_site_symmetry_4
_geom_torsion_publ_flag
I1 C1 C2 I2 -1.9(4) . . . . ?
I1 C1 C2 N2 -177.87(19) . . . . ?
I4 C8 C9 I3 2.0(4) . . . . ?
I4 C8 C9 N3 177.97(19) . . . . ?
Cu1 N1 C1 I1 -0.5(3) 1_554 . . . ?
Cu1 N1 C1 C2 -178.34(19) 1_554 . . . ?
Cu1 N1 C3 N2 178.39(19) 1_554 . . . ?
Cu1 N4 C8 I4 1.4(3) . . . . ?
Cu1 N4 C8 C9 179.44(19) . . . . ?
Cu1 N4 C10 N3 -179.32(18) . . . . ?
N1 C1 C2 I2 175.8(2) . . . . ?
N1 C1 C2 N2 -0.2(3) . . . . ?
N2 C4 C5 C6 -175.0(2) . . . . ?
N4 C8 C9 I3 -175.9(2) . . . . ?
N4 C8 C9 N3 0.1(3) . . . . ?
C1 N1 C3 N2 -0.2(3) . . . . ?
C2 N2 C3 N1 0.0(3) . . . . ?
C2 N2 C4 C5 -90.6(3) . . . . ?
C3 N1 C1 I1 178.1(2) . . . . ?
C3 N1 C1 C2 0.2(3) . . . . ?
C3 N2 C2 I2 -176.3(2) . . . . ?
C3 N2 C2 C1 0.1(3) . . . . ?
C3 N2 C4 C5 87.8(3) . . . . ?
C4 N2 C2 I2 2.3(4) . . . . ?
C4 N2 C2 C1 178.7(3) . . . . ?
C4 N2 C3 N1 -178.7(2) . . . . ?
C4 C5 C6 C7 -176.1(2) . . . . ?
C5 C6 C7 N3 173.1(2) . . . . ?
C7 N3 C9 I3 -3.4(4) . . . . ?
C7 N3 C9 C8 -179.8(3) . . . . ?
C7 N3 C10 N4 179.5(3) . . . . ?
C8 N4 C10 N3 0.4(3) . . . . ?
C9 N3 C7 C6 175.7(3) . . . . ?
C9 N3 C10 N4 -0.4(3) . . . . ?
C10 N3 C7 C6 -4.2(4) . . . . ?
C10 N3 C9 I3 176.51(19) . . . . ?
C10 N3 C9 C8 0.2(3) . . . . ?
C10 N4 C8 I4 -178.37(19) . . . . ?
C10 N4 C8 C9 -0.3(3) . . . . ?
